data_2212272
loop_
_publ_author_name
'Petek, Hande '
'Albayrak, \,C\.i\(gdem'
'A\(gar, Erb\.il'
'Nazan Ocak \.Iskelel\.i'
'\,Senel, \.Ismet'

_publ_section_title
;
 (<i>E</i>)-2-{1-[(4-Ethoxyphenyl)imino]ethyl}phenol
;
_journal_coeditor_code KP2076
_journal_issue 2
_journal_name_full 'Acta Crystallographica Section E'
_journal_page_first o810
_journal_page_last o812
_journal_paper_doi 10.1107/S1600536807002322
_journal_volume 63
_journal_year 2007
_chemical_formula_iupac 'C16 H17 N O2'
_chemical_formula_moiety 'C16 H17 N O2'
_chemical_formula_sum 'C16 H17 N O2'
_chemical_formula_weight 255.31
_chemical_name_systematic
;
(E)-2-[1-(4-Ethoxyphenylimino)ethyl]phenol
;
_space_group_IT_number 2
_symmetry_cell_setting triclinic
_symmetry_space_group_name_Hall '-P 1'
_symmetry_space_group_name_H-M 'P -1'
_atom_sites_solution_hydrogens geom
_atom_sites_solution_primary direct
_atom_sites_solution_secondary difmap
_cell_angle_alpha 86.037(6)
_cell_angle_beta 75.742(6)
_cell_angle_gamma 71.119(6)
_cell_formula_units_Z 4
_cell_length_a 9.0671(7)
_cell_length_b 11.1923(8)
_cell_length_c 14.8312(12)
_cell_measurement_reflns_used 21129
_cell_measurement_temperature 296
_cell_measurement_theta_max 27.90
_cell_measurement_theta_min 1.92
_cell_volume 1380.15(19)
_computing_cell_refinement X-AREA
_computing_data_collection 'X-AREA (Stoe & Cie, 2002)'
_computing_data_reduction 'X-RED (Stoe & Cie, 2002)'
_computing_molecular_graphics 'ORTEP-3 for Windows (Farrugia, 1997)'
_computing_publication_material 'WinGX (Farrugia, 1999)'
_computing_structure_refinement 'SHELXL97 (Sheldrick, 1997)'
_computing_structure_solution 'SHELXS97 (Sheldrick, 1997)'
_diffrn_ambient_temperature 296
_diffrn_detector_area_resol_mean 6.67
_diffrn_measured_fraction_theta_full 0.993
_diffrn_measured_fraction_theta_max 0.993
_diffrn_measurement_device_type 'Stoe IPDS-2'
_diffrn_measurement_method \w
_diffrn_radiation_monochromator graphite
_diffrn_radiation_source 'fine-focus sealed tube'
_diffrn_radiation_type MoK\a
_diffrn_radiation_wavelength 0.71073
_diffrn_reflns_av_R_equivalents 0.0416
_diffrn_reflns_av_sigmaI/netI 0.0309
_diffrn_reflns_limit_h_max 11
_diffrn_reflns_limit_h_min -11
_diffrn_reflns_limit_k_max 14
_diffrn_reflns_limit_k_min -14
_diffrn_reflns_limit_l_max 19
_diffrn_reflns_limit_l_min -19
_diffrn_reflns_number 22614
_diffrn_reflns_theta_full 27.87
_diffrn_reflns_theta_max 27.87
_diffrn_reflns_theta_min 1.92
_diffrn_standards_decay_% 0
_diffrn_standards_interval_count 0
_diffrn_standards_interval_time 0
_diffrn_standards_number 0
_exptl_absorpt_coefficient_mu 0.081
_exptl_absorpt_correction_type none
_exptl_crystal_colour green
_exptl_crystal_density_diffrn 1.229
_exptl_crystal_density_method 'not measured'
_exptl_crystal_description prism
_exptl_crystal_F_000 544
_exptl_crystal_size_max 0.75
_exptl_crystal_size_mid 0.60
_exptl_crystal_size_min 0.36
_refine_diff_density_max 0.117
_refine_diff_density_min -0.107
_refine_ls_extinction_coef 0.0189(17)
_refine_ls_extinction_expression Fc^*^=kFc[1+0.001xFc^2^\l^3^/sin(2\q)]^-1/4^
_refine_ls_extinction_method SHELXL97
_refine_ls_goodness_of_fit_ref 0.990
_refine_ls_hydrogen_treatment refall
_refine_ls_matrix_type full
_refine_ls_number_parameters 480
_refine_ls_number_reflns 6540
_refine_ls_number_restraints 0
_refine_ls_restrained_S_all 0.990
_refine_ls_R_factor_all 0.0727
_refine_ls_R_factor_gt 0.0384
_refine_ls_shift/su_max 0.000
_refine_ls_shift/su_mean 0.000
_refine_ls_structure_factor_coef Fsqd
_refine_ls_weighting_details 'calc w=1/[\s^2^(Fo^2^)+(0.0589P)^2^] where P=(Fo^2^+2Fc^2^)/3'
_refine_ls_weighting_scheme calc
_refine_ls_wR_factor_gt 0.1017
_refine_ls_wR_factor_ref 0.1155
_reflns_number_gt 3807
_reflns_number_total 6540
_reflns_threshold_expression I>2\s(I)
_cod_data_source_file kp2076.cif
_cod_data_source_block I
_cod_original_cell_volume 1380.15(18)
_cod_database_code 2212272
_cod_database_fobs_code 2212272

loop_
_symmetry_equiv_pos_as_xyz
'x, y, z'
'-x, -y, -z'

loop_
_atom_site_type_symbol
_atom_site_label
_atom_site_fract_x
_atom_site_fract_y
_atom_site_fract_z
_atom_site_U_iso_or_equiv
_atom_site_adp_type
_atom_site_calc_flag
_atom_site_occupancy
H H2A 0.7904(19) 0.8443(16) 0.4806(11) 0.099(5) Uiso d 1
H H2B 1.3045(18) 0.3804(15) 0.4939(11) 0.095(5) Uiso d 1
H H3A 0.8555(18) 1.0344(15) 0.4892(11) 0.095(5) Uiso d 1
H H3B 1.3709(18) 0.5698(14) 0.4975(11) 0.096(5) Uiso d 1
H H4A 0.7574(19) 1.2111(16) 0.4087(11) 0.103(5) Uiso d 1
H H4B 1.2644(18) 0.7444(15) 0.4055(10) 0.101(5) Uiso d 1
H H5A 0.5728(18) 1.2108(15) 0.3200(11) 0.090(5) Uiso d 1
H H5B 1.0895(16) 0.7261(13) 0.3181(10) 0.078(4) Uiso d 1
H H8A 0.358(2) 1.1228(15) 0.1874(12) 0.102(5) Uiso d 1
H H8B 0.502(2) 1.1648(15) 0.1974(11) 0.099(5) Uiso d 1
H H8C 0.337(2) 1.2112(19) 0.2716(13) 0.126(6) Uiso d 1
H H8D 0.8794(19) 0.6211(14) 0.1898(11) 0.096(5) Uiso d 1
H H8E 1.027(2) 0.6654(15) 0.1933(12) 0.103(5) Uiso d 1
H H8F 0.857(2) 0.7144(19) 0.2691(13) 0.128(7) Uiso d 1
H H10A 0.1156(15) 1.0494(12) 0.3100(9) 0.071(4) Uiso d 1
H H10B 0.6353(17) 0.5516(14) 0.3217(10) 0.089(4) Uiso d 1
H H11A -0.0606(18) 1.0245(13) 0.2259(10) 0.082(4) Uiso d 1
H H11B 0.4634(18) 0.5206(13) 0.2401(10) 0.082(4) Uiso d 1
H H13A 0.3051(15) 0.7639(13) 0.0595(9) 0.074(4) Uiso d 1
H H13B 0.8308(14) 0.2598(11) 0.0755(8) 0.062(3) Uiso d 1
H H14A 0.4783(16) 0.7836(12) 0.1511(9) 0.071(4) Uiso d 1
H H14B 1.0061(17) 0.2854(13) 0.1616(9) 0.081(4) Uiso d 1
H H15A -0.1653(17) 1.0304(15) 0.0909(10) 0.087(4) Uiso d 1
H H15B -0.1970(16) 0.9262(12) 0.1684(10) 0.075(4) Uiso d 1
H H15C 0.3615(17) 0.5268(15) 0.1056(10) 0.083(4) Uiso d 1
H H15D 0.3199(16) 0.4228(13) 0.1819(10) 0.079(4) Uiso d 1
H H16A -0.341(2) 0.9391(17) 0.0483(12) 0.115(6) Uiso d 1
H H16B -0.176(2) 0.9032(16) -0.0278(13) 0.115(6) Uiso d 1
H H16C -0.2081(18) 0.7985(17) 0.0522(11) 0.098(5) Uiso d 1
H H16D 0.187(2) 0.4433(16) 0.0552(11) 0.100(5) Uiso d 1
H H16E 0.350(2) 0.4070(15) -0.0156(13) 0.104(5) Uiso d 1
H H16F 0.311(2) 0.3030(19) 0.0581(12) 0.118(6) Uiso d 1
H H1B 1.0495(18) 0.3449(14) 0.3720(11) 0.085(4) Uiso d 1
H H1A 0.521(2) 0.8364(19) 0.3514(15) 0.143(7) Uiso d 1
C C1B 1.16040(14) 0.44268(11) 0.40599(8) 0.0613(3) Uani d 1
C C2B 1.26215(16) 0.45331(16) 0.45952(9) 0.0746(4) Uani d 1
C C3B 1.29759(17) 0.56272(15) 0.46043(10) 0.0764(4) Uani d 1
C C4B 1.23491(17) 0.66418(15) 0.40787(9) 0.0740(4) Uani d 1
C C5B 1.13546(16) 0.65491(13) 0.35417(9) 0.0657(3) Uani d 1
C C6B 1.09475(13) 0.54507(10) 0.35122(7) 0.0563(3) Uani d 1
C C7B 0.98714(14) 0.53698(11) 0.29395(7) 0.0563(3) Uani d 1
C C8B 0.9338(2) 0.64415(14) 0.23072(11) 0.0715(4) Uani d 1
C C9B 0.83832(15) 0.42267(10) 0.24826(8) 0.0585(3) Uani d 1
C C10B 0.67692(16) 0.49069(12) 0.27113(9) 0.0670(3) Uani d 1
C C11B 0.57243(16) 0.47470(12) 0.22286(9) 0.0652(3) Uani d 1
C C12B 0.63044(14) 0.38970(10) 0.14890(8) 0.0569(3) Uani d 1
C C13B 0.79149(15) 0.31911(12) 0.12659(9) 0.0654(3) Uani d 1
C C14B 0.89343(16) 0.33405(12) 0.17632(9) 0.0648(3) Uani d 1
C C15B 0.37284(16) 0.43978(14) 0.11359(10) 0.0685(3) Uani d 1
C C16B 0.3005(2) 0.39662(19) 0.04737(12) 0.0828(4) Uani d 1
N N1B 0.94658(12) 0.43604(9) 0.29865(7) 0.0622(3) Uani d 1
O O1B 1.12686(13) 0.33383(9) 0.40821(7) 0.0784(3) Uani d 1
O O2B 0.53865(10) 0.36826(8) 0.09481(6) 0.0670(2) Uani d 1
C C1A 0.64082(14) 0.92035(12) 0.39641(8) 0.0658(3) Uani d 1
C C2A 0.74621(18) 0.92312(17) 0.44941(10) 0.0815(4) Uani d 1
C C3A 0.78574(19) 1.03024(19) 0.45434(11) 0.0870(5) Uani d 1
C C4A 0.7233(2) 1.13701(18) 0.40628(11) 0.0855(4) Uani d 1
C C5A 0.62006(18) 1.13547(14) 0.35339(9) 0.0732(4) Uani d 1
C C6A 0.57551(14) 1.02804(11) 0.34612(8) 0.0603(3) Uani d 1
C C7A 0.46547(14) 1.02769(11) 0.28830(8) 0.0598(3) Uani d 1
C C8A 0.4116(2) 1.14056(14) 0.22978(12) 0.0771(4) Uani d 1
C C9A 0.31483(15) 0.91974(11) 0.23646(8) 0.0618(3) Uani d 1
C C10A 0.15394(16) 0.98938(13) 0.25888(9) 0.0697(3) Uani d 1
C C11A 0.04917(17) 0.97574(12) 0.20981(9) 0.0667(3) Uani d 1
C C12A 0.10610(15) 0.89148(11) 0.13539(8) 0.0597(3) Uani d 1
C C13A 0.26711(16) 0.81988(12) 0.11318(9) 0.0655(3) Uani d 1
C C14A 0.36912(17) 0.83258(12) 0.16340(9) 0.0671(3) Uani d 1
C C15A -0.15278(16) 0.93918(14) 0.10204(10) 0.0706(3) Uani d 1
C C16A -0.2261(2) 0.89048(19) 0.03906(13) 0.0857(4) Uani d 1
N N1A 0.42293(12) 0.92839(9) 0.28831(7) 0.0651(3) Uani d 1
O O1A 0.60472(12) 0.81298(9) 0.39403(7) 0.0834(3) Uani d 1
O O2A 0.01439(10) 0.87113(8) 0.08118(6) 0.0682(2) Uani d 1

loop_
_atom_site_aniso_label
_atom_site_aniso_U_11
_atom_site_aniso_U_22
_atom_site_aniso_U_33
_atom_site_aniso_U_12
_atom_site_aniso_U_13
_atom_site_aniso_U_23
C1B 0.0603(7) 0.0615(7) 0.0529(6) -0.0120(6) -0.0069(5) 0.0010(5)
C2B 0.0665(8) 0.0862(10) 0.0605(7) -0.0085(7) -0.0176(6) 0.0033(7)
C3B 0.0674(8) 0.0967(11) 0.0642(8) -0.0218(8) -0.0168(7) -0.0088(7)
C4B 0.0760(9) 0.0825(9) 0.0660(8) -0.0296(7) -0.0127(7) -0.0088(7)
C5B 0.0711(8) 0.0670(8) 0.0569(7) -0.0211(6) -0.0120(6) -0.0002(6)
C6B 0.0558(6) 0.0602(7) 0.0453(5) -0.0129(5) -0.0055(5) -0.0007(5)
C7B 0.0589(7) 0.0561(6) 0.0468(6) -0.0147(5) -0.0045(5) 0.0004(5)
C8B 0.0816(10) 0.0684(8) 0.0695(8) -0.0270(8) -0.0269(8) 0.0161(7)
C9B 0.0664(7) 0.0532(6) 0.0539(6) -0.0202(6) -0.0100(5) 0.0042(5)
C10B 0.0686(8) 0.0688(8) 0.0581(7) -0.0182(7) -0.0063(6) -0.0120(6)
C11B 0.0593(7) 0.0664(7) 0.0621(7) -0.0148(6) -0.0044(6) -0.0106(6)
C12B 0.0634(7) 0.0540(6) 0.0539(6) -0.0241(6) -0.0077(5) -0.0002(5)
C13B 0.0662(8) 0.0569(7) 0.0673(7) -0.0175(6) -0.0040(6) -0.0134(6)
C14B 0.0599(7) 0.0568(7) 0.0715(8) -0.0140(6) -0.0087(6) -0.0061(6)
C15B 0.0655(8) 0.0633(8) 0.0756(9) -0.0213(7) -0.0135(7) 0.0010(6)
C16B 0.0799(11) 0.0954(12) 0.0800(10) -0.0358(9) -0.0221(8) 0.0063(8)
N1B 0.0686(6) 0.0613(6) 0.0564(5) -0.0205(5) -0.0150(5) 0.0035(4)
O1B 0.0873(7) 0.0662(6) 0.0816(6) -0.0191(5) -0.0313(5) 0.0161(5)
O2B 0.0638(5) 0.0685(5) 0.0671(5) -0.0213(4) -0.0091(4) -0.0107(4)
C1A 0.0577(7) 0.0694(8) 0.0562(7) -0.0101(6) -0.0025(6) 0.0036(6)
C2A 0.0682(9) 0.0967(11) 0.0650(8) -0.0110(8) -0.0116(7) 0.0077(8)
C3A 0.0712(9) 0.1206(14) 0.0659(8) -0.0244(9) -0.0141(7) -0.0139(9)
C4A 0.0884(10) 0.0966(11) 0.0728(9) -0.0324(9) -0.0115(8) -0.0211(8)
C5A 0.0824(9) 0.0698(8) 0.0616(7) -0.0198(7) -0.0100(7) -0.0085(6)
C6A 0.0606(7) 0.0622(7) 0.0483(6) -0.0136(6) -0.0018(5) -0.0035(5)
C7A 0.0630(7) 0.0553(6) 0.0504(6) -0.0131(5) -0.0015(5) -0.0008(5)
C8A 0.0904(11) 0.0643(8) 0.0798(9) -0.0262(8) -0.0274(9) 0.0146(7)
C9A 0.0675(8) 0.0565(7) 0.0590(6) -0.0224(6) -0.0086(6) 0.0056(5)
C10A 0.0710(8) 0.0694(8) 0.0611(7) -0.0180(7) -0.0039(6) -0.0124(6)
C11A 0.0612(8) 0.0661(8) 0.0623(7) -0.0135(6) -0.0020(6) -0.0079(6)
C12A 0.0657(7) 0.0548(6) 0.0540(6) -0.0219(6) -0.0023(5) 0.0014(5)
C13A 0.0722(8) 0.0567(7) 0.0608(7) -0.0193(6) -0.0031(6) -0.0069(5)
C14A 0.0633(8) 0.0569(7) 0.0707(8) -0.0141(6) -0.0028(6) -0.0031(6)
C15A 0.0683(8) 0.0698(8) 0.0683(8) -0.0222(7) -0.0062(7) 0.0007(6)
C16A 0.0873(12) 0.0920(12) 0.0859(11) -0.0392(10) -0.0219(9) 0.0061(9)
N1A 0.0705(6) 0.0592(6) 0.0623(6) -0.0198(5) -0.0123(5) 0.0065(5)
O1A 0.0850(7) 0.0699(6) 0.0903(7) -0.0201(5) -0.0238(6) 0.0230(5)
O2A 0.0698(5) 0.0692(5) 0.0623(5) -0.0225(4) -0.0068(4) -0.0070(4)

loop_
_atom_type_symbol
_atom_type_description
_atom_type_scat_dispersion_real
_atom_type_scat_dispersion_imag
_atom_type_scat_source
C C 0.0033 0.0016 'International Tables Vol C Tables 4.2.6.8 and 6.1.1.4'
H H 0.0000 0.0000 'International Tables Vol C Tables 4.2.6.8 and 6.1.1.4'
N N 0.0061 0.0033 'International Tables Vol C Tables 4.2.6.8 and 6.1.1.4'
O O 0.0106 0.0060 'International Tables Vol C Tables 4.2.6.8 and 6.1.1.4'

loop_
_geom_angle_atom_site_label_1
_geom_angle_atom_site_label_2
_geom_angle_atom_site_label_3
_geom_angle
_geom_angle_publ_flag
O1B C1B C2B 118.50(12) ?
O1B C1B C6B 121.52(11) ?
C2B C1B C6B 119.98(12) ?
C3B C2B C1B 120.47(14) ?
C3B C2B H2B 123.5(9) ?
C1B C2B H2B 116.0(9) ?
C2B C3B C4B 120.77(14) ?
C2B C3B H3B 120.5(9) ?
C4B C3B H3B 118.7(9) ?
C5B C4B C3B 119.49(14) ?
C5B C4B H4B 118.9(9) ?
C3B C4B H4B 121.6(9) ?
C4B C5B C6B 121.95(14) ?
C4B C5B H5B 120.0(8) ?
C6B C5B H5B 118.1(8) ?
C5B C6B C1B 117.34(12) ?
C5B C6B C7B 121.29(11) ?
C1B C6B C7B 121.37(11) ?
N1B C7B C6B 118.22(10) ?
N1B C7B C8B 123.03(11) ?
C6B C7B C8B 118.72(11) ?
C7B C8B H8D 110.2(9) ?
C7B C8B H8E 109.8(10) ?
H8D C8B H8E 109.1(13) ?
C7B C8B H8F 107.7(12) ?
H8D C8B H8F 107.3(14) ?
H8E C8B H8F 112.6(15) ?
C10B C9B C14B 118.24(12) ?
C10B C9B N1B 122.12(10) ?
C14B C9B N1B 119.56(11) ?
C11B C10B C9B 121.51(11) ?
C11B C10B H10B 118.7(9) ?
C9B C10B H10B 119.8(9) ?
C10B C11B C12B 119.52(12) ?
C10B C11B H11B 120.2(8) ?
C12B C11B H11B 120.3(8) ?
O2B C12B C13B 116.01(10) ?
O2B C12B C11B 124.57(11) ?
C13B C12B C11B 119.42(12) ?
C14B C13B C12B 120.45(11) ?
C14B C13B H13B 120.5(7) ?
C12B C13B H13B 119.0(7) ?
C13B C14B C9B 120.77(12) ?
C13B C14B H14B 121.4(8) ?
C9B C14B H14B 117.8(8) ?
O2B C15B C16B 107.75(12) y
O2B C15B H15C 109.5(9) ?
C16B C15B H15C 110.6(9) ?
O2B C15B H15D 108.2(8) ?
C16B C15B H15D 110.5(7) ?
H15C C15B H15D 110.3(11) ?
C15B C16B H16D 112.3(10) ?
C15B C16B H16E 112.4(10) ?
H16D C16B H16E 106.0(14) ?
C15B C16B H16F 109.5(10) ?
H16D C16B H16F 107.8(14) ?
H16E C16B H16F 108.6(14) ?
C7B N1B C9B 121.74(10) ?
C1B O1B H1B 107.6(9) ?
C12B O2B C15B 118.41(9) y
O1A C1A C2A 118.40(13) ?
O1A C1A C6A 121.75(12) ?
C2A C1A C6A 119.84(14) ?
C3A C2A C1A 120.48(16) ?
C3A C2A H2A 123.8(9) ?
C1A C2A H2A 115.7(9) ?
C2A C3A C4A 120.95(16) ?
C2A C3A H3A 122.1(10) ?
C4A C3A H3A 117.0(10) ?
C5A C4A C3A 119.23(16) ?
C5A C4A H4A 121.4(10) ?
C3A C4A H4A 119.3(10) ?
C4A C5A C6A 122.04(15) ?
C4A C5A H5A 120.3(9) ?
C6A C5A H5A 117.6(9) ?
C5A C6A C1A 117.45(12) ?
C5A C6A C7A 121.31(12) ?
C1A C6A C7A 121.24(11) ?
N1A C7A C6A 118.25(11) ?
N1A C7A C8A 122.89(13) ?
C6A C7A C8A 118.83(12) ?
C7A C8A H8A 110.6(10) ?
C7A C8A H8B 109.5(10) ?
H8A C8A H8B 110.9(14) ?
C7A C8A H8C 108.3(11) ?
H8A C8A H8C 109.0(14) ?
H8B C8A H8C 108.5(15) ?
C10A C9A C14A 118.07(12) ?
C10A C9A N1A 122.47(11) ?
C14A C9A N1A 119.35(11) ?
C11A C10A C9A 121.58(12) ?
C11A C10A H10A 120.1(8) ?
C9A C10A H10A 118.3(8) ?
C10A C11A C12A 119.63(12) ?
C10A C11A H11A 120.4(8) ?
C12A C11A H11A 119.9(8) ?
O2A C12A C11A 124.84(11) ?
O2A C12A C13A 115.98(10) ?
C11A C12A C13A 119.18(12) ?
C14A C13A C12A 120.63(11) ?
C14A C13A H13A 121.6(8) ?
C12A C13A H13A 117.8(8) ?
C13A C14A C9A 120.87(13) ?
C13A C14A H14A 122.5(8) ?
C9A C14A H14A 116.6(8) ?
O2A C15A C16A 107.67(13) y
O2A C15A H15A 107.9(8) ?
C16A C15A H15A 111.0(8) ?
O2A C15A H15B 107.6(8) ?
C16A C15A H15B 112.7(7) ?
H15A C15A H15B 109.8(11) ?
C15A C16A H16A 110.3(10) ?
C15A C16A H16B 110.6(10) ?
H16A C16A H16B 105.3(15) ?
C15A C16A H16C 107.6(9) ?
H16A C16A H16C 112.4(14) ?
H16B C16A H16C 110.6(13) ?
C7A N1A C9A 122.57(10) ?
C1A O1A H1A 103.4(11) ?
C12A O2A C15A 118.71(9) y

loop_
_geom_bond_atom_site_label_1
_geom_bond_atom_site_label_2
_geom_bond_distance
_geom_bond_publ_flag
C1B O1B 1.3443(15) ?
C1B C2B 1.3931(18) ?
C1B C6B 1.4126(16) ?
C2B C3B 1.364(2) ?
C2B H2B 0.954(17) ?
C3B C4B 1.378(2) ?
C3B H3B 0.986(16) ?
C4B C5B 1.3726(19) ?
C4B H4B 1.012(16) ?
C5B C6B 1.3994(17) ?
C5B H5B 0.965(15) ?
C6B C7B 1.4689(16) y
C7B N1B 1.2891(14) ?
C7B C8B 1.4984(17) ?
C8B H8D 0.963(17) ?
C8B H8E 0.979(18) ?
C8B H8F 0.97(2) ?
C9B C10B 1.3807(17) ?
C9B C14B 1.3909(16) ?
C9B N1B 1.4200(15) y
C10B C11B 1.3797(18) ?
C10B H10B 0.967(14) ?
C11B C12B 1.3861(15) ?
C11B H11B 0.934(15) ?
C12B O2B 1.3706(14) y
C12B C13B 1.3847(17) ?
C13B C14B 1.3709(18) ?
C13B H13B 0.961(12) ?
C14B H14B 0.967(14) ?
C15B O2B 1.4228(15) y
C15B C16B 1.489(2) y
C15B H15C 0.948(15) ?
C15B H15D 1.042(14) ?
C16B H16D 0.972(18) ?
C16B H16E 0.949(18) ?
C16B H16F 1.026(19) ?
O1B H1B 0.957(16) ?
C1A O1A 1.3486(16) ?
C1A C2A 1.387(2) ?
C1A C6A 1.4111(17) ?
C2A C3A 1.369(2) ?
C2A H2A 0.979(17) ?
C3A C4A 1.378(2) ?
C3A H3A 0.924(16) ?
C4A C5A 1.366(2) ?
C4A H4A 0.980(17) ?
C5A C6A 1.4051(18) ?
C5A H5A 0.976(16) ?
C6A C7A 1.4681(17) y
C7A N1A 1.2889(15) ?
C7A C8A 1.4985(18) ?
C8A H8A 0.952(17) ?
C8A H8B 0.954(17) ?
C8A H8C 0.99(2) ?
C9A C10A 1.3811(17) ?
C9A C14A 1.3930(17) ?
C9A N1A 1.4157(16) y
C10A C11A 1.3803(19) ?
C10A H10A 0.967(13) ?
C11A C12A 1.3864(16) ?
C11A H11A 0.946(14) ?
C12A O2A 1.3665(15) y
C12A C13A 1.3872(17) ?
C13A C14A 1.3673(19) ?
C13A H13A 0.969(13) ?
C14A H14A 0.942(13) ?
C15A O2A 1.4240(16) y
C15A C16A 1.491(2) y
C15A H15A 0.997(15) ?
C15A H15B 0.987(14) ?
C16A H16A 0.984(19) ?
C16A H16B 1.005(19) ?
C16A H16C 1.001(17) ?
O1A H1A 1.06(2) ?

loop_
_geom_hbond_atom_site_label_D
_geom_hbond_atom_site_label_H
_geom_hbond_atom_site_label_A
_geom_hbond_distance_DH
_geom_hbond_distance_HA
_geom_hbond_distance_DA
_geom_hbond_angle_DHA
O1B H1B N1B 0.957(16) 1.681(16) 2.5420(14) 147.7(13)
O1A H1A N1A 1.06(2) 1.55(2) 2.5415(14) 152.3(18)

loop_
_geom_torsion_atom_site_label_1
_geom_torsion_atom_site_label_2
_geom_torsion_atom_site_label_3
_geom_torsion_atom_site_label_4
_geom_torsion
_geom_torsion_publ_flag
O1B C1B C2B C3B -179.04(12) ?
C6B C1B C2B C3B 0.81(18) ?
C1B C2B C3B C4B -0.6(2) ?
C2B C3B C4B C5B 0.1(2) ?
C3B C4B C5B C6B 0.23(19) ?
C4B C5B C6B C1B -0.06(17) ?
C4B C5B C6B C7B 179.52(11) ?
O1B C1B C6B C5B 179.39(10) ?
C2B C1B C6B C5B -0.45(16) ?
O1B C1B C6B C7B -0.19(16) ?
C2B C1B C6B C7B 179.97(10) ?
C5B C6B C7B N1B -175.84(10) ?
C1B C6B C7B N1B 3.72(15) ?
C5B C6B C7B C8B 6.05(16) ?
C1B C6B C7B C8B -174.39(12) ?
C14B C9B C10B C11B -1.76(19) ?
N1B C9B C10B C11B -178.53(12) ?
C9B C10B C11B C12B -0.8(2) ?
C10B C11B C12B O2B -178.45(11) ?
C10B C11B C12B C13B 2.13(19) ?
O2B C12B C13B C14B 179.72(11) ?
C11B C12B C13B C14B -0.81(19) ?
C12B C13B C14B C9B -1.84(19) ?
C10B C9B C14B C13B 3.09(18) ?
N1B C9B C14B C13B 179.95(11) ?
C6B C7B N1B C9B 177.59(10) y
C8B C7B N1B C9B -4.38(17) ?
C10B C9B N1B C7B -70.37(15) ?
C14B C9B N1B C7B 112.89(13) ?
C13B C12B O2B C15B -178.92(11) ?
C11B C12B O2B C15B 1.64(17) ?
C16B C15B O2B C12B -178.64(11) y
O1A C1A C2A C3A -179.64(12) ?
C6A C1A C2A C3A 0.90(19) ?
C1A C2A C3A C4A -0.6(2) ?
C2A C3A C4A C5A 0.3(2) ?
C3A C4A C5A C6A -0.2(2) ?
C4A C5A C6A C1A 0.44(18) ?
C4A C5A C6A C7A -179.46(12) ?
O1A C1A C6A C5A 179.78(11) ?
C2A C1A C6A C5A -0.79(17) ?
O1A C1A C6A C7A -0.32(17) ?
C2A C1A C6A C7A 179.11(11) ?
C5A C6A C7A N1A -176.52(11) ?
C1A C6A C7A N1A 3.58(16) ?
C5A C6A C7A C8A 5.36(17) ?
C1A C6A C7A C8A -174.54(12) ?
C14A C9A C10A C11A -1.22(19) ?
N1A C9A C10A C11A -177.26(12) ?
C9A C10A C11A C12A -0.8(2) ?
C10A C11A C12A O2A -179.20(11) ?
C10A C11A C12A C13A 1.67(18) ?
O2A C12A C13A C14A -179.69(11) ?
C11A C12A C13A C14A -0.49(18) ?
C12A C13A C14A C9A -1.60(19) ?
C10A C9A C14A C13A 2.42(18) ?
N1A C9A C14A C13A 178.60(11) ?
C6A C7A N1A C9A 178.67(10) y
C8A C7A N1A C9A -3.30(18) ?
C10A C9A N1A C7A -69.29(16) ?
C14A C9A N1A C7A 114.72(13) ?
C11A C12A O2A C15A -0.87(17) ?
C13A C12A O2A C15A 178.29(11) ?
C16A C15A O2A C12A -174.56(12) y

loop_
_cod_related_entry_id
_cod_related_entry_database
_cod_related_entry_code
1 ChemSpider 18299511
